data_4074186
loop_
_publ_author_name
'Forni\'es, Juan'
'Ib\'a\~nez, Susana'
'Mart\'in, Antonio'
'Sanz, Manuel'
'Berenguer, Jes\'us R.'
'Lalinde, Elena'
'Torroba, Javier'

_publ_section_title
;
 Influence of the Pt\\rightarrow Ag Donor&#x2212;Acceptor Bond and
 Polymorphism on the Spectroscopic and Optical Properties of
 Heteropolynuclear Benzoquinolateplatinum(II) Complexes
;
_journal_issue 18
_journal_name_full Organometallics
_journal_page_first 4331
_journal_paper_doi 10.1021/om0604526
_journal_volume 25
_journal_year 2006
_chemical_formula_sum 'C66 H52 Ag F20 N3 Pt2'
_chemical_formula_weight 1765.16
_chemical_name_common 'Compound X'
_chemical_name_systematic
;
 ?
;
_space_group_IT_number 14
_symmetry_cell_setting monoclinic
_symmetry_space_group_name_Hall '-P 2ybc'
_symmetry_space_group_name_H-M 'P 1 21/c 1'
_atom_sites_solution_hydrogens geom
_atom_sites_solution_primary direct
_atom_sites_solution_secondary difmap
_audit_conform_dict_location ftp://ftp.iucr.org/pub/cif_core.dic
_audit_conform_dict_name cif_core.dic
_audit_conform_dict_version 2.2
_audit_creation_date 2006-02-10T16:44:53-00:00
_audit_creation_method 'WinGX routine CIF_UPDATE'
_cell_angle_alpha 90
_cell_angle_beta 91.0360(10)
_cell_angle_gamma 90
_cell_formula_units_Z 4
_cell_length_a 15.6170(3)
_cell_length_b 18.6190(3)
_cell_length_c 20.4950(4)
_cell_measurement_reflns_used 52233
_cell_measurement_temperature 100.0(10)
_cell_volume 5958.42(19)
_computing_cell_refinement 'HKL Scalepack (Otwinowski & Minor 1997)'
_computing_data_collection 'Collect (Nonius BV, 1997-2000)'
_computing_data_reduction 'HKL Denzo and Scalepack (Otwinowski & Minor 1997)'
_computing_structure_refinement 'SHELXL-97 (Sheldrick, 1997)'
_diffrn_ambient_temperature 100.0(10)
_diffrn_measured_fraction_theta_full 0.993
_diffrn_measured_fraction_theta_max 0.993
_diffrn_measurement_device '95mm CCD camera on \k-goniostat'
_diffrn_measurement_device_type KappaCCD
_diffrn_measurement_method CCD
_diffrn_orient_matrix_type 'by Nonius Collect from scalepack cell'
_diffrn_orient_matrix_UB_11 0.0430744
_diffrn_orient_matrix_UB_12 0.0302964
_diffrn_orient_matrix_UB_13 0.0239625
_diffrn_orient_matrix_UB_21 0.0463963
_diffrn_orient_matrix_UB_22 -0.0198734
_diffrn_orient_matrix_UB_23 -0.0277366
_diffrn_orient_matrix_UB_31 -0.0096596
_diffrn_orient_matrix_UB_32 0.0396446
_diffrn_orient_matrix_UB_33 -0.0322162
_diffrn_radiation_monochromator graphite
_diffrn_radiation_type MoK\a
_diffrn_radiation_wavelength 0.71073
_diffrn_reflns_av_R_equivalents 0.0795
_diffrn_reflns_av_unetI/netI 0.0802
_diffrn_reflns_limit_h_max 19
_diffrn_reflns_limit_h_min -19
_diffrn_reflns_limit_k_max 23
_diffrn_reflns_limit_k_min -23
_diffrn_reflns_limit_l_max 25
_diffrn_reflns_limit_l_min -24
_diffrn_reflns_number 46332
_diffrn_reflns_theta_full 26.37
_diffrn_reflns_theta_max 26.37
_diffrn_reflns_theta_min 4.08
_exptl_absorpt_coefficient_mu 5.118
_exptl_absorpt_correction_T_max 0.535
_exptl_absorpt_correction_T_min 0.433
_exptl_absorpt_correction_type multi-scan
_exptl_absorpt_process_details
;
        multi-scan from symmetry-related measurements
 Sortav (Blessing 1995)
;
_exptl_crystal_colour yellow
_exptl_crystal_density_diffrn 1.968
_exptl_crystal_density_method 'not measured'
_exptl_crystal_description block
_exptl_crystal_F_000 3408
_exptl_crystal_size_max 0.2
_exptl_crystal_size_mid 0.2
_exptl_crystal_size_min 0.1
_refine_diff_density_max 3.666
_refine_diff_density_min -1.557
_refine_diff_density_rms 0.211
_refine_ls_extinction_method none
_refine_ls_goodness_of_fit_ref 0.995
_refine_ls_hydrogen_treatment mixed
_refine_ls_matrix_type full
_refine_ls_number_parameters 829
_refine_ls_number_reflns 12108
_refine_ls_number_restraints 0
_refine_ls_restrained_S_all 0.995
_refine_ls_R_factor_all 0.0808
_refine_ls_R_factor_gt 0.048
_refine_ls_shift/su_max 0
_refine_ls_shift/su_mean 0
_refine_ls_structure_factor_coef Fsqd
_refine_ls_weighting_details 'calc w=1/[\s^2^(Fo^2^)+(0.0602P)^2^+0.0000P] where P=(Fo^2^+2Fc^2^)/3'
_refine_ls_weighting_scheme calc
_refine_ls_wR_factor_gt 0.1018
_refine_ls_wR_factor_ref 0.1134
_reflns_number_gt 8599
_reflns_number_total 12108
_reflns_threshold_expression >2sigma(I)
_cod_data_source_file om0604526si20060523_120337.cif
_cod_data_source_block 3a_at_100k
_cod_original_sg_symbol_H-M 'P 21/c'
_cod_database_code 4074186

loop_
_symmetry_equiv_pos_as_xyz
'x, y, z'
'-x, y+1/2, -z+1/2'
'-x, -y, -z'
'x, -y-1/2, z-1/2'

loop_
_atom_site_label
_atom_site_type_symbol
_atom_site_fract_x
_atom_site_fract_y
_atom_site_fract_z
_atom_site_U_iso_or_equiv
_atom_site_adp_type
_atom_site_occupancy
_atom_site_symmetry_multiplicity
_atom_site_calc_flag
_atom_site_refinement_flags
Pt1 Pt -0.182019(18) 0.261554(13) 0.003558(13) 0.01465(9) Uani 1 1 d .
Pt2 Pt 0.046066(18) 0.230711(13) 0.178209(13) 0.01460(8) Uani 1 1 d .
Ag Ag -0.07137(4) 0.19097(3) 0.08795(3) 0.02432(15) Uani 1 1 d .
F1 F -0.1434(3) 0.3962(2) 0.0998(2) 0.0307(11) Uani 1 1 d .
F2 F -0.2297(3) 0.5182(2) 0.1233(2) 0.0288(11) Uani 1 1 d .
F3 F -0.3809(3) 0.5451(2) 0.0615(2) 0.0311(11) Uani 1 1 d .
F4 F -0.4473(3) 0.4461(2) -0.0248(2) 0.0310(11) Uani 1 1 d .
F5 F -0.3645(3) 0.32385(19) -0.04784(19) 0.0233(10) Uani 1 1 d .
F6 F -0.2533(3) 0.2522(2) 0.1496(2) 0.0257(10) Uani 1 1 d .
F7 F -0.3952(3) 0.1929(2) 0.1966(2) 0.0351(11) Uani 1 1 d .
F8 F -0.4995(3) 0.1116(2) 0.1180(2) 0.0384(12) Uani 1 1 d .
F9 F -0.4570(3) 0.0890(2) -0.0081(2) 0.0283(11) Uani 1 1 d .
F10 F -0.3177(3) 0.1509(2) -0.05815(18) 0.0229(10) Uani 1 1 d .
F11 F 0.0367(3) 0.3501(2) 0.0638(2) 0.0330(12) Uani 1 1 d .
F12 F 0.1451(3) 0.4518(2) 0.0248(2) 0.0298(11) Uani 1 1 d .
F13 F 0.2928(3) 0.4772(2) 0.0941(2) 0.0325(11) Uani 1 1 d .
F14 F 0.3337(3) 0.3940(2) 0.1992(2) 0.0293(11) Uani 1 1 d .
F15 F 0.2276(3) 0.2884(2) 0.23628(18) 0.0232(10) Uani 1 1 d .
F16 F 0.1204(3) 0.2033(3) 0.0341(2) 0.0388(12) Uani 1 1 d .
F17 F 0.2388(4) 0.1129(3) -0.0083(2) 0.0601(16) Uani 1 1 d .
F18 F 0.3204(3) 0.0214(3) 0.0754(3) 0.0611(16) Uani 1 1 d .
F19 F 0.2820(3) 0.0236(2) 0.2051(3) 0.0466(14) Uani 1 1 d .
F20 F 0.1635(3) 0.1143(2) 0.24954(19) 0.0297(11) Uani 1 1 d .
N1 N -0.0856(3) 0.3176(3) -0.0431(3) 0.0140(13) Uani 1 1 d .
N2 N -0.0481(4) 0.2941(3) 0.2215(3) 0.0170(13) Uani 1 1 d .
N3 N 0.4250(4) 0.2197(3) 0.8688(3) 0.0154(13) Uani 1 1 d .
C1 C -0.2508(4) 0.3546(3) 0.0247(3) 0.0154(16) Uani 1 1 d .
C2 C -0.2207(5) 0.4060(3) 0.0680(3) 0.0160(16) Uani 1 1 d .
C3 C -0.2626(5) 0.4690(4) 0.0809(3) 0.0194(17) Uani 1 1 d .
C4 C -0.3389(5) 0.4824(3) 0.0504(3) 0.0201(17) Uani 1 1 d .
C5 C -0.3730(5) 0.4335(4) 0.0076(4) 0.0199(17) Uani 1 1 d .
C6 C -0.3275(4) 0.3710(3) -0.0037(3) 0.0151(15) Uani 1 1 d .
C7 C -0.2791(5) 0.2060(4) 0.0435(3) 0.0179(16) Uani 1 1 d .
C8 C -0.3030(5) 0.2128(4) 0.1072(4) 0.0219(17) Uani 1 1 d .
C9 C -0.3746(5) 0.1839(4) 0.1324(3) 0.0213(17) Uani 1 1 d .
C10 C -0.4295(5) 0.1422(4) 0.0945(4) 0.0233(18) Uani 1 1 d .
C11 C -0.4064(5) 0.1314(4) 0.0301(4) 0.0192(17) Uani 1 1 d .
C12 C -0.3330(5) 0.1619(4) 0.0061(4) 0.0206(17) Uani 1 1 d .
C13 C -0.0764(5) 0.3891(4) -0.0504(3) 0.0185(17) Uani 1 1 d .
H13 H -0.1159 0.4191 -0.0308 0.022 Uiso 1 1 calc R
C14 C -0.0116(5) 0.4201(4) -0.0855(3) 0.0225(18) Uani 1 1 d .
H14 H -0.0069 0.4699 -0.0873 0.027 Uiso 1 1 calc R
C15 C 0.0454(5) 0.3784(4) -0.1173(3) 0.0210(17) Uani 1 1 d .
H15 H 0.0886 0.3992 -0.1416 0.025 Uiso 1 1 calc R
C16 C 0.0380(5) 0.3025(4) -0.1129(3) 0.0197(17) Uani 1 1 d .
C17 C 0.0922(5) 0.2530(4) -0.1458(4) 0.0233(18) Uani 1 1 d .
H17 H 0.1358 0.2699 -0.172 0.028 Uiso 1 1 calc R
C18 C 0.0797(5) 0.1812(4) -0.1388(3) 0.0233(18) Uani 1 1 d .
H18 H 0.1143 0.1497 -0.1618 0.028 Uiso 1 1 calc R
C19 C 0.0156(5) 0.1521(4) -0.0975(3) 0.0157(16) Uani 1 1 d .
C20 C 0.0027(5) 0.0768(4) -0.0883(4) 0.0243(19) Uani 1 1 d .
H20 H 0.0388 0.0437 -0.1079 0.029 Uiso 1 1 calc R
C21 C -0.0626(5) 0.0538(4) -0.0508(3) 0.0204(17) Uani 1 1 d .
H21 H -0.0706 0.0047 -0.0454 0.025 Uiso 1 1 calc R
C22 C -0.1186(4) 0.1015(3) -0.0200(3) 0.0171(16) Uani 1 1 d .
H22 H -0.1632 0.0836 0.0047 0.021 Uiso 1 1 calc R
C23 C -0.1076(5) 0.1760(3) -0.0262(3) 0.0178(17) Uani 1 1 d .
C24 C -0.0388(4) 0.1989(3) -0.0655(3) 0.0147(15) Uani 1 1 d .
C25 C -0.0270(5) 0.2752(3) -0.0741(3) 0.0160(16) Uani 1 1 d .
C26 C 0.1260(5) 0.3159(4) 0.1527(4) 0.0215(17) Uani 1 1 d .
C27 C 0.1105(5) 0.3592(4) 0.0986(3) 0.0209(17) Uani 1 1 d .
C28 C 0.1648(5) 0.4118(4) 0.0779(4) 0.0229(18) Uani 1 1 d .
C29 C 0.2397(5) 0.4248(4) 0.1118(3) 0.0205(17) Uani 1 1 d .
C30 C 0.2599(5) 0.3826(4) 0.1659(3) 0.0202(17) Uani 1 1 d .
C31 C 0.2032(4) 0.3295(4) 0.1845(3) 0.0162(16) Uani 1 1 d .
C32 C 0.1344(5) 0.1627(4) 0.1436(4) 0.0211(17) Uani 1 1 d .
C33 C 0.1584(5) 0.1590(4) 0.0787(4) 0.0259(18) Uani 1 1 d .
C34 C 0.2176(5) 0.1138(5) 0.0562(4) 0.032(2) Uani 1 1 d .
C35 C 0.2602(6) 0.0671(4) 0.0975(5) 0.038(2) Uani 1 1 d .
C36 C 0.2399(5) 0.0676(4) 0.1619(4) 0.029(2) Uani 1 1 d .
C37 C 0.1791(5) 0.1153(4) 0.1841(4) 0.0225(17) Uani 1 1 d .
C38 C -0.0519(5) 0.3662(3) 0.2241(4) 0.0201(17) Uani 1 1 d .
H38 H -0.0135 0.3932 0.2001 0.024 Uiso 1 1 calc R
C39 C -0.1119(5) 0.4014(4) 0.2620(4) 0.0233(18) Uani 1 1 d .
H39 H -0.1134 0.4513 0.2626 0.028 Uiso 1 1 calc R
C40 C -0.1683(5) 0.3635(4) 0.2982(4) 0.0198(17) Uani 1 1 d .
H40 H -0.2067 0.3872 0.3248 0.024 Uiso 1 1 calc R
C41 C -0.1679(4) 0.2873(4) 0.2950(3) 0.0152(15) Uani 1 1 d .
C42 C -0.2245(5) 0.2417(4) 0.3301(4) 0.0206(17) Uani 1 1 d .
H42 H -0.2643 0.2619 0.3579 0.025 Uiso 1 1 calc R
C43 C -0.2209(5) 0.1698(4) 0.3236(3) 0.0210(17) Uani 1 1 d .
H43 H -0.2592 0.1413 0.3463 0.025 Uiso 1 1 calc R
C44 C -0.1590(5) 0.1361(4) 0.2823(3) 0.0187(17) Uani 1 1 d .
C45 C -0.1509(5) 0.0599(4) 0.2749(3) 0.0222(17) Uani 1 1 d .
H45 H -0.1878 0.0294 0.2967 0.027 Uiso 1 1 calc R
C46 C -0.0886(5) 0.0318(4) 0.2357(4) 0.0232(18) Uani 1 1 d .
H46 H -0.0837 -0.0177 0.231 0.028 Uiso 1 1 calc R
C47 C -0.0325(5) 0.0776(3) 0.2026(3) 0.0180(16) Uani 1 1 d .
H47 H 0.0084 0.0574 0.1759 0.022 Uiso 1 1 calc R
C48 C -0.0358(4) 0.1514(3) 0.2083(3) 0.0141(15) Uani 1 1 d .
C49 C -0.1007(5) 0.1794(4) 0.2481(3) 0.0168(16) Uani 1 1 d .
C50 C -0.1058(5) 0.2555(3) 0.2547(3) 0.0171(16) Uani 1 1 d .
C51 C 0.5082(5) 0.1837(4) 0.8507(3) 0.0199(17) Uani 1 1 d .
H51A H 0.5135 0.1393 0.8753 0.024 Uiso 1 1 calc R
H51B H 0.5553 0.2146 0.8642 0.024 Uiso 1 1 calc R
C52 C 0.5177(5) 0.1663(4) 0.7778(3) 0.0226(18) Uani 1 1 d .
H52A H 0.4707 0.136 0.7628 0.027 Uiso 1 1 calc R
H52B H 0.5166 0.2103 0.7523 0.027 Uiso 1 1 calc R
C53 C 0.6022(5) 0.1279(5) 0.7692(4) 0.040(2) Uani 1 1 d .
H53A H 0.6022 0.0845 0.7954 0.048 Uiso 1 1 calc R
H53B H 0.648 0.1584 0.7857 0.048 Uiso 1 1 calc R
C54 C 0.6211(6) 0.1076(4) 0.6983(4) 0.038(2) Uani 1 1 d .
H54A H 0.6757 0.0839 0.6967 0.057 Uiso 1 1 calc R
H54B H 0.6224 0.1503 0.6721 0.057 Uiso 1 1 calc R
H54C H 0.5773 0.0759 0.682 0.057 Uiso 1 1 calc R
C55 C 0.3492(4) 0.1716(3) 0.8505(3) 0.0150(15) Uani 1 1 d .
H55A H 0.2979 0.1929 0.8683 0.018 Uiso 1 1 calc R
H55B H 0.3425 0.1719 0.8034 0.018 Uiso 1 1 calc R
C56 C 0.3538(5) 0.0940(3) 0.8729(3) 0.0210(17) Uani 1 1 d .
H56A H 0.4008 0.0699 0.8518 0.025 Uiso 1 1 calc R
H56B H 0.364 0.0922 0.9197 0.025 Uiso 1 1 calc R
C57 C 0.2703(5) 0.0564(4) 0.8558(4) 0.0227(17) Uani 1 1 d .
H57A H 0.2241 0.0806 0.8779 0.027 Uiso 1 1 calc R
H57B H 0.2595 0.0608 0.8092 0.027 Uiso 1 1 calc R
C58 C 0.2694(6) -0.0213(4) 0.8739(4) 0.038(2) Uani 1 1 d .
H58A H 0.2148 -0.0417 0.8621 0.057 Uiso 1 1 calc R
H58B H 0.2789 -0.0261 0.9201 0.057 Uiso 1 1 calc R
H58C H 0.3138 -0.046 0.8512 0.057 Uiso 1 1 calc R
C59 C 0.4115(5) 0.2896(3) 0.8307(3) 0.0176(16) Uani 1 1 d .
H59A H 0.402 0.2778 0.7851 0.021 Uiso 1 1 calc R
H59B H 0.3599 0.3126 0.8461 0.021 Uiso 1 1 calc R
C60 C 0.4848(5) 0.3430(4) 0.8359(4) 0.0245(18) Uani 1 1 d .
H60A H 0.5378 0.3197 0.8238 0.029 Uiso 1 1 calc R
H60B H 0.4911 0.3594 0.8806 0.029 Uiso 1 1 calc R
C61 C 0.4679(5) 0.4076(4) 0.7909(4) 0.0263(19) Uani 1 1 d .
H61A H 0.4564 0.3906 0.7469 0.032 Uiso 1 1 calc R
H61B H 0.4175 0.433 0.8054 0.032 Uiso 1 1 calc R
C62 C 0.5422(5) 0.4586(4) 0.7901(4) 0.035(2) Uani 1 1 d .
H62A H 0.5289 0.4982 0.7616 0.053 Uiso 1 1 calc R
H62B H 0.592 0.4341 0.7747 0.053 Uiso 1 1 calc R
H62C H 0.5532 0.4763 0.8334 0.053 Uiso 1 1 calc R
C63 C 0.4303(5) 0.2328(4) 0.9416(3) 0.0176(16) Uani 1 1 d .
H63A H 0.4378 0.1868 0.9633 0.021 Uiso 1 1 calc R
H63B H 0.4812 0.2612 0.951 0.021 Uiso 1 1 calc R
C64 C 0.3547(5) 0.2703(4) 0.9711(3) 0.0238(17) Uani 1 1 d .
H64A H 0.3021 0.2457 0.9586 0.029 Uiso 1 1 calc R
H64B H 0.3513 0.3193 0.9554 0.029 Uiso 1 1 calc R
C65 C 0.3658(6) 0.2698(4) 1.0464(4) 0.034(2) Uani 1 1 d .
H65A H 0.3135 0.2875 1.0655 0.04 Uiso 1 1 calc R
H65B H 0.3737 0.2206 1.0608 0.04 Uiso 1 1 calc R
C66 C 0.4403(6) 0.3145(4) 1.0721(4) 0.042(2) Uani 1 1 d .
H66A H 0.4429 0.3116 1.1189 0.063 Uiso 1 1 calc R
H66B H 0.4325 0.3637 1.0592 0.063 Uiso 1 1 calc R
H66C H 0.4928 0.2966 1.0546 0.063 Uiso 1 1 calc R

loop_
_atom_site_aniso_label
_atom_site_aniso_U_11
_atom_site_aniso_U_22
_atom_site_aniso_U_33
_atom_site_aniso_U_23
_atom_site_aniso_U_13
_atom_site_aniso_U_12
Pt1 0.01764(16) 0.01271(14) 0.01356(16) 0.00031(11) -0.00078(11) 0.00223(11)
Pt2 0.01757(16) 0.01342(15) 0.01275(15) -0.00023(11) -0.00133(11) -0.00204(11)
Ag 0.0290(4) 0.0274(3) 0.0163(3) -0.0022(2) -0.0077(3) 0.0046(3)
F1 0.031(3) 0.033(2) 0.028(3) -0.007(2) -0.011(2) 0.006(2)
F2 0.042(3) 0.021(2) 0.024(2) -0.0136(19) -0.002(2) -0.004(2)
F3 0.040(3) 0.019(2) 0.034(3) -0.009(2) 0.003(2) 0.014(2)
F4 0.026(3) 0.031(2) 0.036(3) -0.008(2) -0.006(2) 0.014(2)
F5 0.029(3) 0.018(2) 0.022(2) -0.0076(18) -0.005(2) 0.0016(18)
F6 0.036(3) 0.023(2) 0.018(2) -0.0050(18) -0.003(2) -0.0026(19)
F7 0.047(3) 0.039(3) 0.020(2) -0.001(2) 0.014(2) -0.003(2)
F8 0.039(3) 0.039(3) 0.038(3) 0.008(2) 0.016(2) -0.011(2)
F9 0.032(3) 0.025(2) 0.027(3) 0.0069(19) -0.006(2) -0.010(2)
F10 0.030(3) 0.026(2) 0.013(2) -0.0027(18) -0.0057(19) -0.0048(19)
F11 0.032(3) 0.034(2) 0.032(3) 0.018(2) -0.015(2) -0.008(2)
F12 0.043(3) 0.025(2) 0.021(2) 0.0136(19) -0.004(2) 0.000(2)
F13 0.041(3) 0.026(2) 0.030(3) 0.008(2) 0.002(2) -0.018(2)
F14 0.029(3) 0.037(3) 0.021(2) 0.007(2) -0.006(2) -0.015(2)
F15 0.030(3) 0.024(2) 0.015(2) 0.0094(18) -0.0062(19) -0.0093(19)
F16 0.052(3) 0.050(3) 0.014(2) 0.003(2) 0.002(2) -0.001(3)
F17 0.068(4) 0.083(4) 0.031(3) -0.021(3) 0.022(3) 0.001(3)
F18 0.047(4) 0.052(3) 0.086(4) -0.027(3) 0.028(3) 0.014(3)
F19 0.035(3) 0.031(3) 0.075(4) 0.009(3) 0.008(3) 0.011(2)
F20 0.040(3) 0.030(2) 0.019(2) 0.0086(19) 0.002(2) 0.008(2)
N1 0.013(3) 0.013(3) 0.016(3) -0.004(2) -0.003(2) 0.002(2)
N2 0.020(3) 0.018(3) 0.014(3) -0.004(3) 0.003(3) 0.000(3)
N3 0.025(4) 0.012(3) 0.010(3) 0.000(2) -0.002(3) 0.004(2)
C1 0.016(4) 0.015(3) 0.015(4) -0.001(3) 0.001(3) -0.002(3)
C2 0.024(4) 0.014(3) 0.011(4) 0.002(3) -0.001(3) 0.000(3)
C3 0.027(5) 0.020(4) 0.011(4) -0.004(3) 0.005(3) -0.010(3)
C4 0.028(5) 0.009(3) 0.024(4) 0.003(3) 0.003(4) 0.001(3)
C5 0.016(4) 0.023(4) 0.021(4) 0.002(3) -0.001(3) 0.004(3)
C6 0.016(4) 0.015(3) 0.015(4) -0.002(3) 0.003(3) 0.000(3)
C7 0.020(4) 0.013(3) 0.020(4) 0.000(3) 0.004(3) 0.003(3)
C8 0.031(5) 0.014(3) 0.021(4) 0.004(3) -0.002(4) 0.005(3)
C9 0.026(5) 0.023(4) 0.015(4) 0.005(3) 0.009(3) 0.009(3)
C10 0.024(5) 0.018(4) 0.028(5) 0.007(3) 0.003(4) -0.004(3)
C11 0.017(4) 0.016(4) 0.024(4) 0.004(3) -0.004(3) 0.004(3)
C12 0.023(4) 0.016(4) 0.022(4) 0.006(3) 0.000(3) 0.005(3)
C13 0.021(4) 0.017(4) 0.017(4) 0.000(3) -0.005(3) 0.003(3)
C14 0.025(5) 0.022(4) 0.020(4) -0.003(3) 0.001(4) 0.001(3)
C15 0.024(4) 0.024(4) 0.016(4) -0.002(3) 0.000(3) -0.001(3)
C16 0.018(4) 0.025(4) 0.016(4) -0.007(3) 0.001(3) 0.005(3)
C17 0.018(4) 0.031(4) 0.021(4) 0.000(3) 0.000(3) 0.003(3)
C18 0.026(5) 0.030(4) 0.014(4) -0.008(3) -0.004(3) 0.017(3)
C19 0.023(4) 0.020(4) 0.005(3) -0.004(3) 0.000(3) 0.002(3)
C20 0.035(5) 0.020(4) 0.018(4) -0.004(3) -0.010(4) 0.014(4)
C21 0.027(5) 0.014(4) 0.020(4) 0.001(3) -0.004(4) 0.000(3)
C22 0.014(4) 0.016(4) 0.022(4) -0.003(3) -0.003(3) 0.002(3)
C23 0.026(4) 0.017(4) 0.010(4) -0.008(3) -0.005(3) 0.009(3)
C24 0.018(4) 0.016(4) 0.010(4) -0.001(3) -0.004(3) -0.001(3)
C25 0.020(4) 0.016(4) 0.011(4) 0.001(3) -0.005(3) 0.006(3)
C26 0.018(4) 0.014(4) 0.032(5) -0.001(3) 0.006(3) -0.005(3)
C27 0.023(4) 0.021(4) 0.018(4) 0.007(3) -0.002(3) -0.002(3)
C28 0.033(5) 0.015(4) 0.020(4) 0.007(3) -0.002(4) 0.001(3)
C29 0.031(5) 0.015(4) 0.015(4) 0.002(3) -0.004(3) -0.006(3)
C30 0.032(5) 0.020(4) 0.009(4) -0.005(3) 0.001(3) -0.001(3)
C31 0.020(4) 0.019(4) 0.010(4) 0.000(3) 0.001(3) 0.003(3)
C32 0.020(4) 0.024(4) 0.019(4) -0.001(3) 0.003(3) -0.012(3)
C33 0.032(5) 0.020(4) 0.026(5) -0.004(3) 0.003(4) -0.006(4)
C34 0.028(5) 0.046(5) 0.023(5) -0.010(4) 0.012(4) -0.004(4)
C35 0.030(5) 0.026(4) 0.058(7) -0.027(4) 0.016(5) 0.003(4)
C36 0.019(5) 0.026(4) 0.044(6) -0.005(4) 0.006(4) 0.003(3)
C37 0.024(5) 0.017(4) 0.027(4) -0.001(3) 0.009(4) -0.003(3)
C38 0.022(4) 0.012(3) 0.026(4) -0.003(3) -0.006(3) -0.003(3)
C39 0.028(5) 0.016(4) 0.025(4) -0.012(3) -0.005(4) 0.003(3)
C40 0.014(4) 0.021(4) 0.024(4) -0.004(3) -0.001(3) 0.005(3)
C41 0.013(4) 0.020(4) 0.012(4) 0.000(3) -0.003(3) 0.000(3)
C42 0.017(4) 0.028(4) 0.017(4) -0.007(3) 0.002(3) 0.000(3)
C43 0.021(4) 0.030(4) 0.012(4) 0.001(3) -0.002(3) -0.003(3)
C44 0.024(4) 0.015(4) 0.017(4) 0.000(3) -0.001(3) -0.004(3)
C45 0.026(5) 0.026(4) 0.015(4) 0.006(3) 0.002(3) -0.009(3)
C46 0.030(5) 0.014(4) 0.026(4) -0.007(3) 0.001(4) 0.000(3)
C47 0.019(4) 0.015(4) 0.020(4) -0.006(3) 0.001(3) 0.001(3)
C48 0.010(4) 0.019(4) 0.013(4) -0.004(3) -0.004(3) -0.002(3)
C49 0.021(4) 0.018(4) 0.011(4) 0.003(3) -0.005(3) 0.003(3)
C50 0.020(4) 0.016(4) 0.015(4) 0.004(3) -0.007(3) -0.004(3)
C51 0.029(5) 0.014(3) 0.016(4) -0.002(3) -0.004(3) 0.002(3)
C52 0.026(5) 0.017(4) 0.024(4) -0.003(3) 0.000(3) 0.002(3)
C53 0.032(5) 0.061(6) 0.027(5) -0.017(4) 0.005(4) 0.008(4)
C54 0.052(6) 0.029(4) 0.033(5) -0.012(4) 0.016(4) 0.004(4)
C55 0.014(4) 0.012(3) 0.019(4) 0.002(3) -0.003(3) -0.001(3)
C56 0.027(5) 0.019(4) 0.017(4) 0.005(3) 0.006(3) 0.006(3)
C57 0.030(5) 0.023(4) 0.016(4) 0.004(3) 0.001(3) -0.004(3)
C58 0.044(6) 0.026(4) 0.043(5) 0.020(4) -0.012(5) -0.007(4)
C59 0.029(4) 0.012(3) 0.011(4) 0.000(3) 0.006(3) 0.005(3)
C60 0.032(5) 0.019(4) 0.022(4) 0.001(3) -0.002(4) 0.006(3)
C61 0.030(5) 0.022(4) 0.027(5) 0.004(3) 0.001(4) 0.000(3)
C62 0.041(6) 0.020(4) 0.046(6) 0.000(4) 0.016(4) -0.003(4)
C63 0.022(4) 0.026(4) 0.005(3) -0.002(3) 0.002(3) 0.001(3)
C64 0.031(5) 0.026(4) 0.015(4) -0.009(3) 0.010(3) 0.003(4)
C65 0.050(6) 0.031(5) 0.021(5) -0.011(4) 0.011(4) -0.002(4)
C66 0.071(7) 0.044(5) 0.010(4) -0.009(4) 0.003(4) 0.008(5)

loop_
_atom_type_symbol
_atom_type_description
_atom_type_scat_dispersion_real
_atom_type_scat_dispersion_imag
_atom_type_scat_source
Pt Pt -1.7033 8.3905 'International Tables Vol C Tables 4.2.6.8 and 6.1.1.4'
Ag Ag -0.8971 1.1015 'International Tables Vol C Tables 4.2.6.8 and 6.1.1.4'
F F 0.0171 0.0103 'International Tables Vol C Tables 4.2.6.8 and 6.1.1.4'
N N 0.0061 0.0033 'International Tables Vol C Tables 4.2.6.8 and 6.1.1.4'
C C 0.0033 0.0016 'International Tables Vol C Tables 4.2.6.8 and 6.1.1.4'
H H 0 0 'International Tables Vol C Tables 4.2.6.8 and 6.1.1.4'

loop_
_geom_angle_atom_site_label_1
_geom_angle_atom_site_label_2
_geom_angle_atom_site_label_3
_geom_angle
C7 Pt1 C23 98.9(3)
C7 Pt1 N1 176.5(2)
C23 Pt1 N1 80.5(3)
C7 Pt1 C1 87.0(3)
C23 Pt1 C1 173.4(3)
N1 Pt1 C1 93.4(2)
C7 Pt1 Ag 88.18(19)
C23 Pt1 Ag 57.92(17)
N1 Pt1 Ag 94.38(14)
C1 Pt1 Ag 125.75(17)
C32 Pt2 C48 95.0(3)
C32 Pt2 C26 88.4(3)
C48 Pt2 C26 176.1(3)
C32 Pt2 N2 174.4(3)
C48 Pt2 N2 80.4(2)
C26 Pt2 N2 96.1(3)
C32 Pt2 Ag 92.73(19)
C48 Pt2 Ag 65.65(17)
C26 Pt2 Ag 116.1(2)
N2 Pt2 Ag 88.36(14)
C23 Ag C48 157.1(2)
C23 Ag Pt2 147.69(19)
C48 Ag Pt2 45.51(14)
C23 Ag Pt1 46.63(16)
C48 Ag Pt1 147.50(16)
Pt2 Ag Pt1 135.52(2)
C13 N1 C25 116.3(6)
C13 N1 Pt1 128.8(5)
C25 N1 Pt1 114.8(4)
C38 N2 C50 118.8(7)
C38 N2 Pt2 127.6(5)
C50 N2 Pt2 113.3(4)
C63 N3 C51 106.3(5)
C63 N3 C55 111.4(5)
C51 N3 C55 110.2(5)
C63 N3 C59 111.8(5)
C51 N3 C59 111.2(5)
C55 N3 C59 105.9(5)
C6 C1 C2 114.0(6)
C6 C1 Pt1 123.4(5)
C2 C1 Pt1 122.5(5)
C3 C2 F1 116.2(6)
C3 C2 C1 123.9(6)
F1 C2 C1 119.8(6)
F2 C3 C4 119.3(6)
F2 C3 C2 121.6(6)
C4 C3 C2 119.1(6)
C3 C4 F3 120.1(6)
C3 C4 C5 120.1(6)
F3 C4 C5 119.8(6)
F4 C5 C4 121.5(6)
F4 C5 C6 120.3(6)
C4 C5 C6 118.2(6)
C1 C6 F5 119.6(6)
C1 C6 C5 124.7(6)
F5 C6 C5 115.7(6)
C8 C7 C12 114.0(7)
C8 C7 Pt1 124.0(5)
C12 C7 Pt1 121.8(6)
C9 C8 F6 115.8(7)
C9 C8 C7 124.6(7)
F6 C8 C7 119.5(7)
C8 C9 F7 121.9(7)
C8 C9 C10 121.2(7)
F7 C9 C10 116.9(7)
F8 C10 C9 122.9(7)
F8 C10 C11 120.7(6)
C9 C10 C11 116.4(7)
F9 C11 C12 120.9(7)
F9 C11 C10 118.3(7)
C12 C11 C10 120.8(7)
F10 C12 C11 116.6(6)
F10 C12 C7 120.4(7)
C11 C12 C7 122.8(7)
N1 C13 C14 123.5(7)
N1 C13 H13 118.2
C14 C13 H13 118.2
C15 C14 C13 120.4(7)
C15 C14 H14 119.8
C13 C14 H14 119.8
C14 C15 C16 118.9(7)
C14 C15 H15 120.6
C16 C15 H15 120.6
C25 C16 C15 117.4(7)
C25 C16 C17 118.5(7)
C15 C16 C17 124.2(7)
C18 C17 C16 119.8(8)
C18 C17 H17 120.1
C16 C17 H17 120.1
C17 C18 C19 122.6(7)
C17 C18 H18 118.7
C19 C18 H18 118.7
C24 C19 C18 118.8(6)
C24 C19 C20 117.7(7)
C18 C19 C20 123.5(7)
C21 C20 C19 119.5(7)
C21 C20 H20 120.3
C19 C20 H20 120.3
C20 C21 C22 122.5(7)
C20 C21 H21 118.8
C22 C21 H21 118.8
C23 C22 C21 120.4(7)
C23 C22 H22 119.8
C21 C22 H22 119.8
C22 C23 C24 116.3(6)
C22 C23 Pt1 131.6(6)
C24 C23 Pt1 111.7(5)
C22 C23 Ag 93.0(4)
C24 C23 Ag 110.4(4)
Pt1 C23 Ag 75.4(2)
C19 C24 C23 123.6(6)
C19 C24 C25 118.6(7)
C23 C24 C25 117.7(6)
N1 C25 C16 123.5(6)
N1 C25 C24 114.9(6)
C16 C25 C24 121.6(7)
C31 C26 C27 114.1(6)
C31 C26 Pt2 122.7(5)
C27 C26 Pt2 122.9(5)
F11 C27 C28 116.9(6)
F11 C27 C26 118.8(6)
C28 C27 C26 124.2(6)
F12 C28 C27 120.8(6)
F12 C28 C29 119.4(6)
C27 C28 C29 119.9(6)
F13 C29 C28 121.4(6)
F13 C29 C30 119.7(6)
C28 C29 C30 118.9(7)
F14 C30 C31 121.3(6)
F14 C30 C29 119.6(6)
C31 C30 C29 119.1(6)
F15 C31 C26 119.7(6)
F15 C31 C30 116.5(6)
C26 C31 C30 123.9(6)
C33 C32 C37 113.5(7)
C33 C32 Pt2 124.6(6)
C37 C32 Pt2 121.9(6)
C34 C33 F16 116.5(7)
C34 C33 C32 124.1(7)
F16 C33 C32 119.4(7)
C33 C34 F17 121.4(8)
C33 C34 C35 121.0(8)
F17 C34 C35 117.6(8)
F18 C35 C36 120.3(8)
F18 C35 C34 121.5(8)
C36 C35 C34 118.2(8)
C35 C36 F19 120.3(7)
C35 C36 C37 119.8(8)
F19 C36 C37 119.8(7)
F20 C37 C36 116.7(7)
F20 C37 C32 119.8(7)
C36 C37 C32 123.4(7)
N2 C38 C39 121.5(7)
N2 C38 H38 119.3
C39 C38 H38 119.3
C40 C39 C38 120.7(7)
C40 C39 H39 119.7
C38 C39 H39 119.7
C39 C40 C41 119.3(7)
C39 C40 H40 120.3
C41 C40 H40 120.3
C50 C41 C40 116.6(7)
C50 C41 C42 118.8(6)
C40 C41 C42 124.5(7)
C43 C42 C41 120.9(7)
C43 C42 H42 119.5
C41 C42 H42 119.5
C42 C43 C44 121.4(7)
C42 C43 H43 119.3
C44 C43 H43 119.3
C49 C44 C45 117.0(7)
C49 C44 C43 119.2(6)
C45 C44 C43 123.8(7)
C46 C45 C44 120.2(7)
C46 C45 H45 119.9
C44 C45 H45 119.9
C45 C46 C47 120.2(6)
C45 C46 H46 119.9
C47 C46 H46 119.9
C48 C47 C46 122.7(7)
C48 C47 H47 118.7
C46 C47 H47 118.7
C47 C48 C49 116.3(7)
C47 C48 Pt2 131.8(6)
C49 C48 Pt2 111.4(5)
C47 C48 Ag 102.0(4)
C49 C48 Ag 107.3(4)
Pt2 C48 Ag 68.84(19)
C44 C49 C48 123.5(6)
C44 C49 C50 118.9(7)
C48 C49 C50 117.6(7)
N2 C50 C41 123.0(6)
N2 C50 C49 116.3(7)
C41 C50 C49 120.7(7)
N3 C51 C52 115.4(5)
N3 C51 H51A 108.4
C52 C51 H51A 108.4
N3 C51 H51B 108.4
C52 C51 H51B 108.4
H51A C51 H51B 107.5
C53 C52 C51 108.1(6)
C53 C52 H52A 110.1
C51 C52 H52A 110.1
C53 C52 H52B 110.1
C51 C52 H52B 110.1
H52A C52 H52B 108.4
C52 C53 C54 114.1(7)
C52 C53 H53A 108.7
C54 C53 H53A 108.7
C52 C53 H53B 108.7
C54 C53 H53B 108.7
H53A C53 H53B 107.6
C53 C54 H54A 109.5
C53 C54 H54B 109.5
H54A C54 H54B 109.5
C53 C54 H54C 109.5
H54A C54 H54C 109.5
H54B C54 H54C 109.5
C56 C55 N3 116.9(5)
C56 C55 H55A 108.1
N3 C55 H55A 108.1
C56 C55 H55B 108.1
N3 C55 H55B 108.1
H55A C55 H55B 107.3
C57 C56 C55 109.5(5)
C57 C56 H56A 109.8
C55 C56 H56A 109.8
C57 C56 H56B 109.8
C55 C56 H56B 109.8
H56A C56 H56B 108.2
C58 C57 C56 113.7(6)
C58 C57 H57A 108.8
C56 C57 H57A 108.8
C58 C57 H57B 108.8
C56 C57 H57B 108.8
H57A C57 H57B 107.7
C57 C58 H58A 109.5
C57 C58 H58B 109.5
H58A C58 H58B 109.5
C57 C58 H58C 109.5
H58A C58 H58C 109.5
H58B C58 H58C 109.5
C60 C59 N3 115.1(6)
C60 C59 H59A 108.5
N3 C59 H59A 108.5
C60 C59 H59B 108.5
N3 C59 H59B 108.5
H59A C59 H59B 107.5
C59 C60 C61 110.5(6)
C59 C60 H60A 109.6
C61 C60 H60A 109.6
C59 C60 H60B 109.6
C61 C60 H60B 109.6
H60A C60 H60B 108.1
C62 C61 C60 112.2(6)
C62 C61 H61A 109.2
C60 C61 H61A 109.2
C62 C61 H61B 109.2
C60 C61 H61B 109.2
H61A C61 H61B 107.9
C61 C62 H62A 109.5
C61 C62 H62B 109.5
H62A C62 H62B 109.5
C61 C62 H62C 109.5
H62A C62 H62C 109.5
H62B C62 H62C 109.5
C64 C63 N3 116.1(5)
C64 C63 H63A 108.3
N3 C63 H63A 108.3
C64 C63 H63B 108.3
N3 C63 H63B 108.3
H63A C63 H63B 107.4
C63 C64 C65 108.8(6)
C63 C64 H64A 109.9
C65 C64 H64A 109.9
C63 C64 H64B 109.9
C65 C64 H64B 109.9
H64A C64 H64B 108.3
C66 C65 C64 114.5(7)
C66 C65 H65A 108.6
C64 C65 H65A 108.6
C66 C65 H65B 108.6
C64 C65 H65B 108.6
H65A C65 H65B 107.6
C65 C66 H66A 109.5
C65 C66 H66B 109.5
H66A C66 H66B 109.5
C65 C66 H66C 109.5
H66A C66 H66C 109.5
H66B C66 H66C 109.5

loop_
_geom_bond_atom_site_label_1
_geom_bond_atom_site_label_2
_geom_bond_distance
Pt1 C7 2.021(7)
Pt1 C23 2.070(7)
Pt1 N1 2.078(6)
Pt1 C1 2.087(7)
Pt1 Ag 2.7563(6)
Pt2 C32 2.011(8)
Pt2 C48 2.054(7)
Pt2 C26 2.091(7)
Pt2 N2 2.095(6)
Pt2 Ag 2.6852(5)
Ag C23 2.413(6)
Ag C48 2.623(6)
F1 C2 1.373(7)
F2 C3 1.358(7)
F3 C4 1.360(8)
F4 C5 1.347(7)
F5 C6 1.380(7)
F6 C8 1.368(8)
F7 C9 1.372(8)
F8 C10 1.331(8)
F9 C11 1.356(7)
F10 C12 1.358(8)
F11 C27 1.355(7)
F12 C28 1.350(7)
F13 C29 1.335(8)
F14 C30 1.346(8)
F15 C31 1.358(7)
F16 C33 1.361(8)
F17 C34 1.369(9)
F18 C35 1.351(9)
F19 C36 1.366(9)
F20 C37 1.368(8)
N1 C13 1.348(8)
N1 C25 1.373(9)
N2 C38 1.345(8)
N2 C50 1.347(9)
N3 C63 1.512(8)
N3 C51 1.514(9)
N3 C55 1.527(8)
N3 C59 1.530(8)
C1 C6 1.358(9)
C1 C2 1.383(9)
C2 C3 1.371(10)
C3 C4 1.360(9)
C4 C5 1.365(9)
C5 C6 1.385(9)
C7 C8 1.370(10)
C7 C12 1.397(9)
C8 C9 1.350(10)
C9 C10 1.384(10)
C10 C11 1.389(10)
C11 C12 1.377(10)
C13 C14 1.379(10)
C13 H13 0.93
C14 C15 1.357(10)
C14 H14 0.93
C15 C16 1.422(10)
C15 H15 0.93
C16 C25 1.396(10)
C16 C17 1.429(10)
C17 C18 1.360(10)
C17 H17 0.93
C18 C19 1.429(10)
C18 H18 0.93
C19 C24 1.391(10)
C19 C20 1.429(10)
C20 C21 1.358(11)
C20 H20 0.93
C21 C22 1.405(10)
C21 H21 0.93
C22 C23 1.403(9)
C22 H22 0.93
C23 C24 1.421(10)
C24 C25 1.442(9)
C26 C31 1.383(9)
C26 C27 1.389(9)
C27 C28 1.367(10)
C28 C29 1.371(9)
C29 C30 1.391(9)
C30 C31 1.385(10)
C32 C33 1.390(10)
C32 C37 1.391(10)
C33 C34 1.338(11)
C34 C35 1.377(12)
C35 C36 1.363(12)
C36 C37 1.384(10)
C38 C39 1.392(10)
C38 H38 0.93
C39 C40 1.359(10)
C39 H39 0.93
C40 C41 1.421(9)
C40 H40 0.93
C41 C50 1.414(10)
C41 C42 1.429(10)
C42 C43 1.346(9)
C42 H42 0.93
C43 C44 1.440(10)
C43 H43 0.93
C44 C49 1.412(10)
C44 C45 1.432(10)
C45 C46 1.377(10)
C45 H45 0.93
C46 C47 1.406(10)
C46 H46 0.93
C47 C48 1.380(9)
C47 H47 0.93
C48 C49 1.413(10)
C49 C50 1.426(9)
C51 C52 1.540(10)
C51 H51A 0.97
C51 H51B 0.97
C52 C53 1.515(10)
C52 H52A 0.97
C52 H52B 0.97
C53 C54 1.535(11)
C53 H53A 0.97
C53 H53B 0.97
C54 H54A 0.96
C54 H54B 0.96
C54 H54C 0.96
C55 C56 1.517(9)
C55 H55A 0.97
C55 H55B 0.97
C56 C57 1.514(9)
C56 H56A 0.97
C56 H56B 0.97
C57 C58 1.495(9)
C57 H57A 0.97
C57 H57B 0.97
C58 H58A 0.96
C58 H58B 0.96
C58 H58C 0.96
C59 C60 1.519(10)
C59 H59A 0.97
C59 H59B 0.97
C60 C61 1.536(9)
C60 H60A 0.97
C60 H60B 0.97
C61 C62 1.498(10)
C61 H61A 0.97
C61 H61B 0.97
C62 H62A 0.96
C62 H62B 0.96
C62 H62C 0.96
C63 C64 1.508(10)
C63 H63A 0.97
C63 H63B 0.97
C64 C65 1.550(10)
C64 H64A 0.97
C64 H64B 0.97
C65 C66 1.518(11)
C65 H65A 0.97
C65 H65B 0.97
C66 H66A 0.96
C66 H66B 0.96
C66 H66C 0.96
